data_1549216
loop_
_publ_author_name
'Shehzadi, Syeda Aaliya'
'Vande Velde, Christophe M. L.'
'Saeed, Aamer'
'Abbaspour Tehrani, Kourosch'

_publ_section_title
;
 Synthesis of highly functionalized 1,6-dihydropyridines via the
 Zn(OTf)<sub>2</sub>-catalyzed three-component cascade reaction of
 aldimines and two alkynes (IA<sup>2</sup>-coupling).
;
_journal_issue 17
_journal_name_full 'Organic &amp; biomolecular chemistry'
_journal_page_first 3241
_journal_page_last 3247
_journal_paper_doi 10.1039/c8ob00195b
_journal_volume 16
_journal_year 2018
_chemical_formula_moiety 'C20 H27 N O2'
_chemical_formula_sum 'C20 H27 N O2'
_chemical_formula_weight 313.42
_chemical_name_systematic
;
methyl-2-(tert-butyl)-4-phenyl-1-propyl-1,2 dihydropyridine-3-carboxylate'
;
_space_group_crystal_system triclinic
_space_group_IT_number 2
_space_group_name_Hall '-P 1'
_space_group_name_H-M_alt 'P -1'
_symmetry_space_group_name_Hall '-P 1'
_symmetry_space_group_name_H-M 'P -1'
_atom_sites_solution_hydrogens difmap
_atom_sites_solution_primary direct
_atom_sites_solution_secondary difmap
_audit_creation_method SHELXL-2016/4
_audit_update_record
;
2018-01-05 deposited with the CCDC.
2018-04-04 downloaded from the CCDC.
;
_cell_angle_alpha 94.970(4)
_cell_angle_beta 103.881(4)
_cell_angle_gamma 109.494(4)
_cell_formula_units_Z 4
_cell_length_a 11.9792(6)
_cell_length_b 12.1131(5)
_cell_length_c 13.4962(7)
_cell_measurement_reflns_used 4837
_cell_measurement_temperature 99.96(10)
_cell_measurement_theta_max 74.8940
_cell_measurement_theta_min 3.9240
_cell_volume 1762.21(16)
_computing_cell_refinement
;
CrysAlisPro, Agilent Technologies,
Version 1.171.37.34 (release 22-05-2014 CrysAlis171 .NET)
(compiled May 22 2014,16:03:01)
;
_computing_data_collection
;
CrysAlisPro, Agilent Technologies,
Version 1.171.37.34 (release 22-05-2014 CrysAlis171 .NET)
(compiled May 22 2014,16:03:01)
;
_computing_data_reduction
;
CrysAlisPro, Agilent Technologies,
Version 1.171.37.34 (release 22-05-2014 CrysAlis171 .NET)
(compiled May 22 2014,16:03:01)
;
_computing_structure_refinement 'SHELXL-2016/4 (Sheldrick, 2016)'
_computing_structure_solution 'SHELXS97 (Sheldrick, 2008)'
_diffrn_ambient_temperature 99.96(10)
_diffrn_detector 'CCD plate'
_diffrn_detector_area_resol_mean 10.4839
_diffrn_detector_type Atlas
_diffrn_measured_fraction_theta_full 0.991
_diffrn_measured_fraction_theta_max 0.959
_diffrn_measurement_device 'four-circle diffractometer'
_diffrn_measurement_device_type 'SuperNova, Dual, Cu at zero, Atlas'
_diffrn_measurement_method '\w scans'
_diffrn_radiation_monochromator mirror
_diffrn_radiation_probe x-ray
_diffrn_radiation_type 'Cu K\a'
_diffrn_radiation_wavelength 1.54184
_diffrn_reflns_av_R_equivalents 0.0235
_diffrn_reflns_av_unetI/netI 0.0295
_diffrn_reflns_Laue_measured_fraction_full 0.991
_diffrn_reflns_Laue_measured_fraction_max 0.959
_diffrn_reflns_limit_h_max 14
_diffrn_reflns_limit_h_min -12
_diffrn_reflns_limit_k_max 12
_diffrn_reflns_limit_k_min -15
_diffrn_reflns_limit_l_max 16
_diffrn_reflns_limit_l_min -16
_diffrn_reflns_number 12090
_diffrn_reflns_point_group_measured_fraction_full 0.991
_diffrn_reflns_point_group_measured_fraction_max 0.959
_diffrn_reflns_theta_full 67.684
_diffrn_reflns_theta_max 74.988
_diffrn_reflns_theta_min 3.431
_diffrn_source 'sealed X-ray tube'
_diffrn_source_type 'SuperNova (Cu) X-ray Source'
_exptl_absorpt_coefficient_mu 0.589
_exptl_absorpt_correction_T_max 1.00000
_exptl_absorpt_correction_T_min 0.88646
_exptl_absorpt_correction_type multi-scan
_exptl_absorpt_process_details
;
CrysAlisPro, Agilent Technologies,
Version 1.171.37.34 (release 22-05-2014 CrysAlis171 .NET)
(compiled May 22 2014,16:03:01)
Empirical absorption correction using spherical harmonics,
 implemented in SCALE3 ABSPACK scaling algorithm.
;
_exptl_crystal_colour 'light yellow'
_exptl_crystal_density_diffrn 1.181
_exptl_crystal_density_method 'not measured'
_exptl_crystal_description plate
_exptl_crystal_F_000 680
_exptl_crystal_size_max 0.35
_exptl_crystal_size_mid 0.25
_exptl_crystal_size_min 0.17
_refine_diff_density_max 0.248
_refine_diff_density_min -0.288
_refine_diff_density_rms 0.049
_refine_ls_extinction_method none
_refine_ls_goodness_of_fit_ref 1.023
_refine_ls_hydrogen_treatment constr
_refine_ls_matrix_type full
_refine_ls_number_parameters 425
_refine_ls_number_reflns 6966
_refine_ls_number_restraints 0
_refine_ls_restrained_S_all 1.023
_refine_ls_R_factor_all 0.0517
_refine_ls_R_factor_gt 0.0430
_refine_ls_shift/su_max 0.001
_refine_ls_shift/su_mean 0.000
_refine_ls_structure_factor_coef Fsqd
_refine_ls_weighting_details 'w=1/[\s^2^(Fo^2^)+(0.0683P)^2^+0.2432P] where P=(Fo^2^+2Fc^2^)/3'
_refine_ls_weighting_scheme calc
_refine_ls_wR_factor_gt 0.1130
_refine_ls_wR_factor_ref 0.1220
_reflns_Friedel_coverage 0.000
_reflns_number_gt 5825
_reflns_number_total 6966
_reflns_threshold_expression 'I > 2\s(I)'
_cod_data_source_file c8ob00195b2.cif
_cod_data_source_block sas5-109
_cod_depositor_comments 'Adding full bibliography for 1549215--1549216.cif.'
_cod_original_cell_volume 1762.22(16)
_cod_database_code 1549216
_shelx_shelxl_version_number 2016/4
_shelx_space_group_comment
;
The symmetry employed for this shelxl refinement is uniquely defined
by the following loop, which should always be used as a source of
symmetry information in preference to the above space-group names.
They are only intended as comments.
;

loop_
_space_group_symop_operation_xyz
'x, y, z'
'-x, -y, -z'

loop_
_atom_site_label
_atom_site_type_symbol
_atom_site_fract_x
_atom_site_fract_y
_atom_site_fract_z
_atom_site_U_iso_or_equiv
_atom_site_adp_type
_atom_site_occupancy
_atom_site_site_symmetry_order
_atom_site_calc_flag
_atom_site_refinement_flags_posn
_atom_site_refinement_flags_adp
N1 N 0.60349(9) 0.30218(9) 0.55355(8) 0.0216(2) Uani 1 1 d . .
O1 O 0.33338(9) -0.00803(8) 0.56285(8) 0.0300(2) Uani 1 1 d . .
C2 C 0.61314(11) 0.41861(10) 0.60695(9) 0.0194(2) Uani 1 1 d . .
H2 H 0.652078 0.479626 0.569868 0.023 Uiso 1 1 calc R U
O2 O 0.20904(8) 0.08814(8) 0.58951(7) 0.0262(2) Uani 1 1 d . .
C3 C 0.48443(11) 0.41674(10) 0.59653(9) 0.0198(2) Uani 1 1 d . .
H3 H 0.472160 0.488657 0.597874 0.024 Uiso 1 1 calc R U
C4 C 0.38643(11) 0.31661(10) 0.58539(9) 0.0194(2) Uani 1 1 d . .
C5 C 0.40223(11) 0.20170(10) 0.57179(9) 0.0207(2) Uani 1 1 d . .
C6 C 0.50831(11) 0.20308(11) 0.54898(9) 0.0211(2) Uani 1 1 d . .
H6 H 0.514311 0.130318 0.529062 0.025 Uiso 1 1 calc R U
C7 C 0.31559(11) 0.08494(11) 0.57379(9) 0.0217(3) Uani 1 1 d . .
C8 C 0.12186(13) -0.02443(12) 0.59551(12) 0.0320(3) Uani 1 1 d . .
H8A H 0.048877 -0.013963 0.604973 0.048 Uiso 1 1 calc R U
H8B H 0.158141 -0.054699 0.653134 0.048 Uiso 1 1 calc R U
H8C H 0.100349 -0.079830 0.532442 0.048 Uiso 1 1 calc R U
C9 C 0.69555(11) 0.45225(11) 0.72195(10) 0.0226(3) Uani 1 1 d . .
C10 C 0.64044(14) 0.36341(12) 0.78725(10) 0.0305(3) Uani 1 1 d . .
H10A H 0.692806 0.386682 0.857471 0.046 Uiso 1 1 calc R U
H10B H 0.634225 0.285331 0.759109 0.046 Uiso 1 1 calc R U
H10C H 0.559699 0.362479 0.786153 0.046 Uiso 1 1 calc R U
C11 C 0.82618(12) 0.45722(12) 0.72705(11) 0.0308(3) Uani 1 1 d . .
H11A H 0.876739 0.481555 0.797873 0.046 Uiso 1 1 calc R U
H11B H 0.860993 0.513390 0.686475 0.046 Uiso 1 1 calc R U
H11C H 0.822744 0.379821 0.700008 0.046 Uiso 1 1 calc R U
C12 C 0.70288(13) 0.57606(11) 0.76670(11) 0.0290(3) Uani 1 1 d . .
H12A H 0.758331 0.601609 0.835766 0.043 Uiso 1 1 calc R U
H12B H 0.622193 0.572579 0.768607 0.043 Uiso 1 1 calc R U
H12C H 0.732709 0.631513 0.723745 0.043 Uiso 1 1 calc R U
C13 C 0.26496(11) 0.32971(10) 0.57881(10) 0.0203(2) Uani 1 1 d . .
C14 C 0.17640(12) 0.30710(11) 0.48372(10) 0.0239(3) Uani 1 1 d . .
H14 H 0.188848 0.275513 0.423804 0.029 Uiso 1 1 calc R U
C15 C 0.06955(12) 0.33126(12) 0.47744(11) 0.0277(3) Uani 1 1 d . .
H15 H 0.011527 0.316712 0.413401 0.033 Uiso 1 1 calc R U
C16 C 0.04934(12) 0.37696(12) 0.56636(11) 0.0284(3) Uani 1 1 d . .
H16 H -0.021868 0.393600 0.562128 0.034 Uiso 1 1 calc R U
C17 C 0.13549(13) 0.39768(13) 0.66131(11) 0.0308(3) Uani 1 1 d . .
H17 H 0.121520 0.427047 0.721306 0.037 Uiso 1 1 calc R U
C18 C 0.24315(12) 0.37478(12) 0.66758(10) 0.0267(3) Uani 1 1 d . .
H18 H 0.301046 0.389760 0.731767 0.032 Uiso 1 1 calc R U
N21 N -0.11869(9) 0.19631(9) 0.92497(8) 0.0189(2) Uani 1 1 d . .
O21 O 0.15427(9) 0.51741(8) 0.94683(8) 0.0276(2) Uani 1 1 d . .
C21 C 0.71829(13) 0.27197(13) 0.31503(11) 0.0319(3) Uani 1 1 d . .
H21A H 0.734800 0.200913 0.325570 0.048 Uiso 1 1 calc R U
H21B H 0.794321 0.339773 0.338354 0.048 Uiso 1 1 calc R U
H21C H 0.680935 0.266671 0.242529 0.048 Uiso 1 1 calc R U
C20 C 0.63078(12) 0.28554(13) 0.37627(11) 0.0291(3) Uani 1 1 d . .
H20A H 0.611655 0.355702 0.363510 0.035 Uiso 1 1 calc R U
H20B H 0.554160 0.216780 0.352950 0.035 Uiso 1 1 calc R U
C19 C 0.68797(11) 0.29697(12) 0.49201(10) 0.0249(3) Uani 1 1 d . .
H19A H 0.712561 0.229466 0.503682 0.030 Uiso 1 1 calc R U
H19B H 0.761804 0.368564 0.515665 0.030 Uiso 1 1 calc R U
C22 C -0.11568(11) 0.08364(10) 0.87525(9) 0.0183(2) Uani 1 1 d . .
H22 H -0.159987 0.019612 0.907098 0.022 Uiso 1 1 calc R U
O22 O 0.28877(8) 0.42997(7) 0.92912(7) 0.0242(2) Uani 1 1 d . .
C23 C 0.01667(11) 0.09180(10) 0.90083(9) 0.0191(2) Uani 1 1 d . .
H23 H 0.032649 0.021949 0.904015 0.023 Uiso 1 1 calc R U
C24 C 0.11267(11) 0.19541(10) 0.91925(9) 0.0188(2) Uani 1 1 d . .
C25 C 0.09006(11) 0.30700(10) 0.92870(9) 0.0197(2) Uani 1 1 d . .
C26 C -0.02338(11) 0.29906(10) 0.94001(9) 0.0196(2) Uani 1 1 d . .
H26 H -0.034473 0.369397 0.959277 0.024 Uiso 1 1 calc R U
C27 C 0.17687(11) 0.42675(10) 0.93655(9) 0.0204(2) Uani 1 1 d . .
C28 C 0.37583(12) 0.54660(11) 0.93163(11) 0.0288(3) Uani 1 1 d . .
H28A H 0.399206 0.594204 0.999221 0.043 Uiso 1 1 calc R U
H28B H 0.338444 0.583898 0.880506 0.043 Uiso 1 1 calc R U
H28C H 0.447853 0.539404 0.916840 0.043 Uiso 1 1 calc R U
C29 C -0.18140(12) 0.05107(11) 0.75609(10) 0.0223(3) Uani 1 1 d . .
C30 C -0.11543(13) 0.14307(12) 0.69810(10) 0.0293(3) Uani 1 1 d . .
H30A H -0.032370 0.145854 0.708131 0.044 Uiso 1 1 calc R U
H30B H -0.113715 0.220024 0.724388 0.044 Uiso 1 1 calc R U
H30C H -0.158783 0.121084 0.625389 0.044 Uiso 1 1 calc R U
C31 C -0.31649(12) 0.04049(13) 0.73332(11) 0.0319(3) Uani 1 1 d . .
H31A H -0.319728 0.117001 0.753783 0.048 Uiso 1 1 calc R U
H31B H -0.357501 -0.015094 0.771535 0.048 Uiso 1 1 calc R U
H31C H -0.356902 0.012918 0.660376 0.048 Uiso 1 1 calc R U
C32 C -0.17960(13) -0.07067(11) 0.71651(10) 0.0269(3) Uani 1 1 d . .
H32A H -0.218122 -0.128069 0.754572 0.040 Uiso 1 1 calc R U
H32B H -0.095653 -0.064837 0.726124 0.040 Uiso 1 1 calc R U
H32C H -0.223914 -0.095330 0.644066 0.040 Uiso 1 1 calc R U
C33 C 0.23842(11) 0.18885(10) 0.93780(10) 0.0198(2) Uani 1 1 d . .
C34 C 0.28106(12) 0.16335(11) 0.85453(11) 0.0261(3) Uani 1 1 d . .
H34 H 0.236048 0.160793 0.787268 0.031 Uiso 1 1 calc R U
C35 C 0.39040(13) 0.14169(13) 0.87116(13) 0.0332(3) Uani 1 1 d . .
H35 H 0.418294 0.124998 0.815093 0.040 Uiso 1 1 calc R U
C36 C 0.45770(12) 0.14489(13) 0.97074(13) 0.0349(3) Uani 1 1 d . .
H36 H 0.529641 0.128280 0.981566 0.042 Uiso 1 1 calc R U
C37 C 0.41792(12) 0.17287(12) 1.05446(12) 0.0317(3) Uani 1 1 d . .
H37 H 0.464035 0.176674 1.121647 0.038 Uiso 1 1 calc R U
C38 C 0.30886(11) 0.19530(11) 1.03797(10) 0.0242(3) Uani 1 1 d . .
H38 H 0.282851 0.214767 1.094422 0.029 Uiso 1 1 calc R U
C39 C -0.21584(11) 0.19015(11) 0.97524(10) 0.0220(3) Uani 1 1 d . .
H39A H -0.294671 0.136091 0.929314 0.026 Uiso 1 1 calc R U
H39B H -0.220757 0.268368 0.986493 0.026 Uiso 1 1 calc R U
C40 C -0.19293(11) 0.14807(11) 1.07860(10) 0.0238(3) Uani 1 1 d . .
H40A H -0.261047 0.143548 1.107079 0.029 Uiso 1 1 calc R U
H40B H -0.191524 0.068475 1.066712 0.029 Uiso 1 1 calc R U
C41 C -0.07272(13) 0.22873(13) 1.15768(11) 0.0324(3) Uani 1 1 d . .
H41A H -0.065635 0.199998 1.222129 0.049 Uiso 1 1 calc R U
H41B H -0.072289 0.308270 1.168467 0.049 Uiso 1 1 calc R U
H41C H -0.004297 0.228862 1.132398 0.049 Uiso 1 1 calc R U

loop_
_atom_site_aniso_label
_atom_site_aniso_U_11
_atom_site_aniso_U_22
_atom_site_aniso_U_33
_atom_site_aniso_U_23
_atom_site_aniso_U_13
_atom_site_aniso_U_12
N1 0.0210(5) 0.0202(5) 0.0222(5) -0.0015(4) 0.0053(4) 0.0077(4)
O1 0.0331(5) 0.0184(4) 0.0382(6) 0.0024(4) 0.0107(4) 0.0093(4)
C2 0.0211(6) 0.0161(5) 0.0205(6) 0.0019(4) 0.0045(5) 0.0074(4)
O2 0.0279(5) 0.0200(4) 0.0324(5) 0.0063(4) 0.0142(4) 0.0069(4)
C3 0.0238(6) 0.0188(6) 0.0186(6) 0.0039(4) 0.0052(5) 0.0107(5)
C4 0.0230(6) 0.0199(6) 0.0158(5) 0.0026(4) 0.0051(4) 0.0089(5)
C5 0.0234(6) 0.0178(6) 0.0188(6) 0.0010(4) 0.0038(5) 0.0071(5)
C6 0.0232(6) 0.0183(5) 0.0192(6) -0.0013(4) 0.0027(5) 0.0080(5)
C7 0.0252(6) 0.0199(6) 0.0179(6) 0.0010(4) 0.0047(5) 0.0073(5)
C8 0.0335(7) 0.0224(6) 0.0399(8) 0.0072(6) 0.0180(6) 0.0041(5)
C9 0.0252(6) 0.0180(6) 0.0206(6) -0.0004(5) 0.0008(5) 0.0079(5)
C10 0.0401(7) 0.0259(6) 0.0201(6) 0.0036(5) 0.0015(6) 0.0104(6)
C11 0.0270(7) 0.0290(7) 0.0300(7) -0.0021(5) -0.0026(5) 0.0117(5)
C12 0.0337(7) 0.0208(6) 0.0267(7) -0.0040(5) 0.0024(6) 0.0094(5)
C13 0.0219(6) 0.0165(5) 0.0228(6) 0.0041(4) 0.0078(5) 0.0062(4)
C14 0.0257(6) 0.0223(6) 0.0223(6) 0.0005(5) 0.0061(5) 0.0084(5)
C15 0.0226(6) 0.0261(6) 0.0295(7) 0.0026(5) 0.0021(5) 0.0071(5)
C16 0.0220(6) 0.0291(7) 0.0374(8) 0.0083(6) 0.0121(6) 0.0106(5)
C17 0.0333(7) 0.0381(8) 0.0275(7) 0.0056(6) 0.0148(6) 0.0172(6)
C18 0.0293(6) 0.0325(7) 0.0209(6) 0.0049(5) 0.0071(5) 0.0148(5)
N21 0.0199(5) 0.0167(5) 0.0208(5) 0.0003(4) 0.0060(4) 0.0081(4)
O21 0.0305(5) 0.0162(4) 0.0350(5) 0.0017(4) 0.0094(4) 0.0079(4)
C21 0.0353(7) 0.0375(8) 0.0293(7) 0.0071(6) 0.0137(6) 0.0178(6)
C20 0.0276(6) 0.0359(7) 0.0288(7) 0.0069(6) 0.0115(6) 0.0152(6)
C19 0.0204(6) 0.0273(6) 0.0264(7) -0.0016(5) 0.0067(5) 0.0097(5)
C22 0.0208(5) 0.0139(5) 0.0196(6) 0.0002(4) 0.0051(5) 0.0069(4)
O22 0.0232(4) 0.0182(4) 0.0298(5) 0.0044(4) 0.0099(4) 0.0044(3)
C23 0.0218(6) 0.0175(5) 0.0199(6) 0.0031(4) 0.0055(5) 0.0099(5)
C24 0.0220(6) 0.0184(6) 0.0169(5) 0.0022(4) 0.0057(4) 0.0085(5)
C25 0.0227(6) 0.0171(6) 0.0182(6) 0.0011(4) 0.0052(5) 0.0068(5)
C26 0.0245(6) 0.0152(5) 0.0186(6) 0.0011(4) 0.0046(5) 0.0082(5)
C27 0.0241(6) 0.0187(6) 0.0165(6) 0.0012(4) 0.0046(5) 0.0069(5)
C28 0.0277(6) 0.0207(6) 0.0322(7) 0.0050(5) 0.0095(6) 0.0008(5)
C29 0.0262(6) 0.0178(6) 0.0210(6) 0.0001(5) 0.0032(5) 0.0089(5)
C30 0.0399(7) 0.0247(6) 0.0210(6) 0.0039(5) 0.0047(6) 0.0117(6)
C31 0.0282(7) 0.0341(7) 0.0278(7) -0.0050(6) -0.0022(5) 0.0141(6)
C32 0.0337(7) 0.0215(6) 0.0229(6) -0.0022(5) 0.0042(5) 0.0111(5)
C33 0.0198(5) 0.0139(5) 0.0246(6) 0.0029(4) 0.0067(5) 0.0047(4)
C34 0.0281(6) 0.0247(6) 0.0282(7) 0.0053(5) 0.0119(5) 0.0102(5)
C35 0.0307(7) 0.0301(7) 0.0457(9) 0.0082(6) 0.0225(6) 0.0114(6)
C36 0.0188(6) 0.0289(7) 0.0593(10) 0.0122(7) 0.0135(6) 0.0088(5)
C37 0.0213(6) 0.0268(7) 0.0395(8) 0.0082(6) 0.0002(6) 0.0045(5)
C38 0.0239(6) 0.0196(6) 0.0247(6) 0.0019(5) 0.0047(5) 0.0046(5)
C39 0.0196(5) 0.0217(6) 0.0257(6) 0.0001(5) 0.0079(5) 0.0089(5)
C40 0.0238(6) 0.0223(6) 0.0265(6) 0.0024(5) 0.0107(5) 0.0081(5)
C41 0.0309(7) 0.0360(7) 0.0250(7) 0.0037(6) 0.0068(6) 0.0067(6)

loop_
_atom_type_symbol
_atom_type_description
_atom_type_scat_dispersion_real
_atom_type_scat_dispersion_imag
_atom_type_scat_source
C C 0.0181 0.0091 'International Tables Vol C Tables 4.2.6.8 and 6.1.1.4'
H H 0.0000 0.0000 'International Tables Vol C Tables 4.2.6.8 and 6.1.1.4'
N N 0.0311 0.0180 'International Tables Vol C Tables 4.2.6.8 and 6.1.1.4'
O O 0.0492 0.0322 'International Tables Vol C Tables 4.2.6.8 and 6.1.1.4'

loop_
_geom_angle_atom_site_label_1
_geom_angle_atom_site_label_2
_geom_angle_atom_site_label_3
_geom_angle
C6 N1 C19 118.79(10)
C6 N1 C2 120.50(10)
C19 N1 C2 120.10(10)
N1 C2 C3 108.38(9)
N1 C2 C9 112.85(9)
C3 C2 C9 112.95(10)
N1 C2 H2 107.5
C3 C2 H2 107.5
C9 C2 H2 107.5
C7 O2 C8 115.30(10)
C4 C3 C2 123.44(11)
C4 C3 H3 118.3
C2 C3 H3 118.3
C3 C4 C5 118.55(11)
C3 C4 C13 117.11(10)
C5 C4 C13 124.13(11)
C6 C5 C7 115.75(11)
C6 C5 C4 116.40(11)
C7 C5 C4 127.75(11)
N1 C6 C5 124.25(11)
N1 C6 H6 117.9
C5 C6 H6 117.9
O1 C7 O2 121.58(11)
O1 C7 C5 125.33(12)
O2 C7 C5 113.09(10)
O2 C8 H8A 109.5
O2 C8 H8B 109.5
H8A C8 H8B 109.5
O2 C8 H8C 109.5
H8A C8 H8C 109.5
H8B C8 H8C 109.5
C10 C9 C11 109.47(11)
C10 C9 C12 108.87(11)
C11 C9 C12 108.79(11)
C10 C9 C2 111.44(10)
C11 C9 C2 110.44(10)
C12 C9 C2 107.77(10)
C9 C10 H10A 109.5
C9 C10 H10B 109.5
H10A C10 H10B 109.5
C9 C10 H10C 109.5
H10A C10 H10C 109.5
H10B C10 H10C 109.5
C9 C11 H11A 109.5
C9 C11 H11B 109.5
H11A C11 H11B 109.5
C9 C11 H11C 109.5
H11A C11 H11C 109.5
H11B C11 H11C 109.5
C9 C12 H12A 109.5
C9 C12 H12B 109.5
H12A C12 H12B 109.5
C9 C12 H12C 109.5
H12A C12 H12C 109.5
H12B C12 H12C 109.5
C18 C13 C14 118.59(11)
C18 C13 C4 119.94(11)
C14 C13 C4 121.25(11)
C15 C14 C13 120.68(12)
C15 C14 H14 119.7
C13 C14 H14 119.7
C16 C15 C14 120.15(12)
C16 C15 H15 119.9
C14 C15 H15 119.9
C17 C16 C15 119.65(12)
C17 C16 H16 120.2
C15 C16 H16 120.2
C16 C17 C18 120.26(13)
C16 C17 H17 119.9
C18 C17 H17 119.9
C13 C18 C17 120.65(12)
C13 C18 H18 119.7
C17 C18 H18 119.7
C26 N21 C39 119.73(10)
C26 N21 C22 120.60(10)
C39 N21 C22 118.62(9)
C20 C21 H21A 109.5
C20 C21 H21B 109.5
H21A C21 H21B 109.5
C20 C21 H21C 109.5
H21A C21 H21C 109.5
H21B C21 H21C 109.5
C19 C20 C21 111.04(11)
C19 C20 H20A 109.4
C21 C20 H20A 109.4
C19 C20 H20B 109.4
C21 C20 H20B 109.4
H20A C20 H20B 108.0
N1 C19 C20 112.91(10)
N1 C19 H19A 109.0
C20 C19 H19A 109.0
N1 C19 H19B 109.0
C20 C19 H19B 109.0
H19A C19 H19B 107.8
N21 C22 C23 108.53(9)
N21 C22 C29 113.13(9)
C23 C22 C29 112.64(10)
N21 C22 H22 107.4
C23 C22 H22 107.4
C29 C22 H22 107.4
C27 O22 C28 115.15(9)
C24 C23 C22 122.98(10)
C24 C23 H23 118.5
C22 C23 H23 118.5
C23 C24 C25 118.83(11)
C23 C24 C33 116.90(10)
C25 C24 C33 124.06(10)
C26 C25 C27 115.70(10)
C26 C25 C24 116.39(11)
C27 C25 C24 127.68(11)
N21 C26 C25 123.99(11)
N21 C26 H26 118.0
C25 C26 H26 118.0
O21 C27 O22 121.48(11)
O21 C27 C25 125.17(11)
O22 C27 C25 113.34(10)
O22 C28 H28A 109.5
O22 C28 H28B 109.5
H28A C28 H28B 109.5
O22 C28 H28C 109.5
H28A C28 H28C 109.5
H28B C28 H28C 109.5
C30 C29 C31 109.20(11)
C30 C29 C32 109.18(11)
C31 C29 C32 108.06(11)
C30 C29 C22 111.61(10)
C31 C29 C22 111.12(10)
C32 C29 C22 107.58(10)
C29 C30 H30A 109.5
C29 C30 H30B 109.5
H30A C30 H30B 109.5
C29 C30 H30C 109.5
H30A C30 H30C 109.5
H30B C30 H30C 109.5
C29 C31 H31A 109.5
C29 C31 H31B 109.5
H31A C31 H31B 109.5
C29 C31 H31C 109.5
H31A C31 H31C 109.5
H31B C31 H31C 109.5
C29 C32 H32A 109.5
C29 C32 H32B 109.5
H32A C32 H32B 109.5
C29 C32 H32C 109.5
H32A C32 H32C 109.5
H32B C32 H32C 109.5
C38 C33 C34 118.78(11)
C38 C33 C24 120.43(11)
C34 C33 C24 120.43(11)
C35 C34 C33 120.53(13)
C35 C34 H34 119.7
C33 C34 H34 119.7
C36 C35 C34 120.16(13)
C36 C35 H35 119.9
C34 C35 H35 119.9
C35 C36 C37 119.92(13)
C35 C36 H36 120.0
C37 C36 H36 120.0
C36 C37 C38 119.96(13)
C36 C37 H37 120.0
C38 C37 H37 120.0
C33 C38 C37 120.60(13)
C33 C38 H38 119.7
C37 C38 H38 119.7
N21 C39 C40 112.62(10)
N21 C39 H39A 109.1
C40 C39 H39A 109.1
N21 C39 H39B 109.1
C40 C39 H39B 109.1
H39A C39 H39B 107.8
C41 C40 C39 113.40(11)
C41 C40 H40A 108.9
C39 C40 H40A 108.9
C41 C40 H40B 108.9
C39 C40 H40B 108.9
H40A C40 H40B 107.7
C40 C41 H41A 109.5
C40 C41 H41B 109.5
H41A C41 H41B 109.5
C40 C41 H41C 109.5
H41A C41 H41C 109.5
H41B C41 H41C 109.5

loop_
_geom_bond_atom_site_label_1
_geom_bond_atom_site_label_2
_geom_bond_distance
N1 C6 1.3359(16)
N1 C19 1.4680(16)
N1 C2 1.4821(15)
O1 C7 1.2172(15)
C2 C3 1.5066(16)
C2 C9 1.5608(16)
C2 H2 0.9800
O2 C7 1.3555(15)
O2 C8 1.4373(15)
C3 C4 1.3436(17)
C3 H3 0.9300
C4 C5 1.4680(16)
C4 C13 1.4983(16)
C5 C6 1.3726(17)
C5 C7 1.4555(16)
C6 H6 0.9300
C8 H8A 0.9600
C8 H8B 0.9600
C8 H8C 0.9600
C9 C10 1.5296(18)
C9 C11 1.5303(18)
C9 C12 1.5335(17)
C10 H10A 0.9600
C10 H10B 0.9600
C10 H10C 0.9600
C11 H11A 0.9600
C11 H11B 0.9600
C11 H11C 0.9600
C12 H12A 0.9600
C12 H12B 0.9600
C12 H12C 0.9600
C13 C18 1.3906(17)
C13 C14 1.3926(17)
C14 C15 1.3905(18)
C14 H14 0.9300
C15 C16 1.3852(19)
C15 H15 0.9300
C16 C17 1.3810(19)
C16 H16 0.9300
C17 C18 1.3921(18)
C17 H17 0.9300
C18 H18 0.9300
N21 C26 1.3381(15)
N21 C39 1.4662(15)
N21 C22 1.4832(14)
O21 C27 1.2200(15)
C21 C20 1.5219(18)
C21 H21A 0.9600
C21 H21B 0.9600
C21 H21C 0.9600
C20 C19 1.5213(18)
C20 H20A 0.9700
C20 H20B 0.9700
C19 H19A 0.9700
C19 H19B 0.9700
C22 C23 1.5065(15)
C22 C29 1.5611(16)
C22 H22 0.9800
O22 C27 1.3560(15)
O22 C28 1.4409(14)
C23 C24 1.3435(17)
C23 H23 0.9300
C24 C25 1.4655(16)
C24 C33 1.4969(16)
C25 C26 1.3763(17)
C25 C27 1.4528(16)
C26 H26 0.9300
C28 H28A 0.9600
C28 H28B 0.9600
C28 H28C 0.9600
C29 C30 1.5294(18)
C29 C31 1.5315(17)
C29 C32 1.5332(16)
C30 H30A 0.9600
C30 H30B 0.9600
C30 H30C 0.9600
C31 H31A 0.9600
C31 H31B 0.9600
C31 H31C 0.9600
C32 H32A 0.9600
C32 H32B 0.9600
C32 H32C 0.9600
C33 C38 1.3915(17)
C33 C34 1.3929(18)
C34 C35 1.3904(19)
C34 H34 0.9300
C35 C36 1.381(2)
C35 H35 0.9300
C36 C37 1.385(2)
C36 H36 0.9300
C37 C38 1.3921(18)
C37 H37 0.9300
C38 H38 0.9300
C39 C40 1.5212(17)
C39 H39A 0.9700
C39 H39B 0.9700
C40 C41 1.5200(18)
C40 H40A 0.9700
C40 H40B 0.9700
C41 H41A 0.9600
C41 H41B 0.9600
C41 H41C 0.9600

loop_
_geom_torsion_atom_site_label_1
_geom_torsion_atom_site_label_2
_geom_torsion_atom_site_label_3
_geom_torsion_atom_site_label_4
_geom_torsion
C6 N1 C2 C3 -30.80(15)
C19 N1 C2 C3 140.09(11)
C6 N1 C2 C9 95.07(13)
C19 N1 C2 C9 -94.04(13)
N1 C2 C3 C4 27.41(16)
C9 C2 C3 C4 -98.40(14)
C2 C3 C4 C5 -6.58(18)
C2 C3 C4 C13 178.42(11)
C3 C4 C5 C6 -13.69(17)
C13 C4 C5 C6 160.92(11)
C3 C4 C5 C7 170.09(12)
C13 C4 C5 C7 -15.3(2)
C19 N1 C6 C5 -156.94(12)
C2 N1 C6 C5 14.07(18)
C7 C5 C6 N1 -173.16(11)
C4 C5 C6 N1 10.17(18)
C8 O2 C7 O1 1.91(18)
C8 O2 C7 C5 -178.07(11)
C6 C5 C7 O1 4.36(19)
C4 C5 C7 O1 -179.40(12)
C6 C5 C7 O2 -175.67(11)
C4 C5 C7 O2 0.57(18)
N1 C2 C9 C10 -63.13(13)
C3 C2 C9 C10 60.24(13)
N1 C2 C9 C11 58.77(13)
C3 C2 C9 C11 -177.86(10)
N1 C2 C9 C12 177.48(10)
C3 C2 C9 C12 -59.15(13)
C3 C4 C13 C18 -74.25(15)
C5 C4 C13 C18 111.06(14)
C3 C4 C13 C14 100.25(14)
C5 C4 C13 C14 -74.44(16)
C18 C13 C14 C15 1.24(18)
C4 C13 C14 C15 -173.34(11)
C13 C14 C15 C16 -0.8(2)
C14 C15 C16 C17 -0.4(2)
C15 C16 C17 C18 1.1(2)
C14 C13 C18 C17 -0.52(19)
C4 C13 C18 C17 174.13(12)
C16 C17 C18 C13 -0.7(2)
C6 N1 C19 C20 72.37(15)
C2 N1 C19 C20 -98.68(13)
C21 C20 C19 N1 -176.14(11)
C26 N21 C22 C23 30.15(14)
C39 N21 C22 C23 -138.15(10)
C26 N21 C22 C29 -95.63(13)
C39 N21 C22 C29 96.08(12)
N21 C22 C23 C24 -28.78(16)
C29 C22 C23 C24 97.28(13)
C22 C23 C24 C25 8.40(18)
C22 C23 C24 C33 -176.68(10)
C23 C24 C25 C26 13.43(17)
C33 C24 C25 C26 -161.11(11)
C23 C24 C25 C27 -172.37(12)
C33 C24 C25 C27 13.09(19)
C39 N21 C26 C25 156.46(12)
C22 N21 C26 C25 -11.71(18)
C27 C25 C26 N21 173.09(11)
C24 C25 C26 N21 -12.01(18)
C28 O22 C27 O21 -1.50(17)
C28 O22 C27 C25 177.21(10)
C26 C25 C27 O21 -3.90(18)
C24 C25 C27 O21 -178.13(12)
C26 C25 C27 O22 177.45(10)
C24 C25 C27 O22 3.22(18)
N21 C22 C29 C30 64.25(13)
C23 C22 C29 C30 -59.30(13)
N21 C22 C29 C31 -57.90(13)
C23 C22 C29 C31 178.56(10)
N21 C22 C29 C32 -176.00(10)
C23 C22 C29 C32 60.46(13)
C23 C24 C33 C38 -90.83(14)
C25 C24 C33 C38 83.81(15)
C23 C24 C33 C34 82.20(15)
C25 C24 C33 C34 -103.17(14)
C38 C33 C34 C35 1.66(18)
C24 C33 C34 C35 -171.48(12)
C33 C34 C35 C36 0.2(2)
C34 C35 C36 C37 -1.7(2)
C35 C36 C37 C38 1.3(2)
C34 C33 C38 C37 -2.06(18)
C24 C33 C38 C37 171.08(11)
C36 C37 C38 C33 0.59(19)
C26 N21 C39 C40 -93.74(13)
C22 N21 C39 C40 74.66(13)
N21 C39 C40 C41 60.25(14)
